data_7124990
loop_
_publ_author_name
'Cecot, Giacomo'
'Alameddine, Bassam'
'Prior, St\'ephanie'
'Zorzi, Rita De'
'Geremia, Silvano'
'Scopelliti, Rosario'
'Fadaei, Farzaneh T.'
'Solari, Euro'
'Severin, Kay'

_publ_section_title
;
 Large heterometallic coordination cages with gyrobifastigium-like
 geometry.
;
_journal_issue 75
_journal_name_full 'Chemical communications (Cambridge, England)'
_journal_page_first 11243
_journal_page_last 11246
_journal_paper_doi 10.1039/c6cc06066h
_journal_volume 52
_journal_year 2016
_chemical_formula_moiety 'C50 H52 B2 Fe N10 O6'
_chemical_formula_sum 'C50 H52 B2 Fe N10 O6'
_chemical_formula_weight 966.48
_space_group_crystal_system monoclinic
_space_group_IT_number 14
_space_group_name_Hall '-P 2ybc'
_space_group_name_H-M_alt 'P 1 21/c 1'
_atom_sites_solution_hydrogens geom
_atom_sites_solution_primary direct
_atom_sites_solution_secondary difmap
_audit_creation_date 2016-06-27
_audit_creation_method
;
Olex2 1.2
(compiled 2016.02.19 svn.r3266 for OlexSys, GUI svn.r5155)
;
_audit_update_record
;
2016-07-13 deposited with the CCDC.
2016-08-19 downloaded from the CCDC.
;
_cell_angle_alpha 90
_cell_angle_beta 105.3120(5)
_cell_angle_gamma 90
_cell_formula_units_Z 4
_cell_length_a 8.84673(5)
_cell_length_b 38.91135(19)
_cell_length_c 14.15673(7)
_cell_measurement_reflns_used 18693
_cell_measurement_temperature 100.01(10)
_cell_measurement_theta_max 75.2830
_cell_measurement_theta_min 3.9460
_cell_volume 4700.30(4)
_computing_cell_refinement 'CrysAlisPro 1.171.38.43 (Rigaku OD, 2015)'
_computing_data_collection 'CrysAlisPro 1.171.38.43 (Rigaku OD, 2015)'
_computing_data_reduction 'CrysAlisPro 1.171.38.43 (Rigaku OD, 2015)'
_computing_molecular_graphics 'Olex2 (Dolomanov et al., 2009)'
_computing_publication_material 'Olex2 (Dolomanov et al., 2009)'
_computing_structure_refinement 'ShelXL (Sheldrick, 2015)'
_computing_structure_solution 'SHELXS-97 (Sheldrick, 1990)'
_diffrn_ambient_environment N~2~
_diffrn_ambient_temperature 100.01(10)
_diffrn_detector 'CCD plate'
_diffrn_detector_area_resol_mean 10.5633
_diffrn_detector_type AtlasS2
_diffrn_measured_fraction_theta_full 1.000
_diffrn_measured_fraction_theta_max 0.981
_diffrn_measurement_details
;
List of Runs (angles in degrees, time in seconds):

  # Type    Start    End  Width  t~exp~   \w     \q     \k     \f   Frames
#--------------------------------------------------------------------------
  1  \w    -19.00  23.00   0.50    1.00    --  -40.91  38.00   0.00   84
  2  \w    -63.00  27.00   0.50    1.00    --  -40.91  57.00 -60.00  180
  3  \w    -65.00  29.00   0.50    1.00    --  -40.91  38.00-150.00  188
  4  \w     37.00  75.00   0.50    1.00    --   40.91 -99.00   0.00   76
  5  \w     39.00 139.00   0.50    4.00    --  110.60 -61.00-120.00  200
  6  \w     87.00 122.00   0.50    4.00    --  110.60-125.00 -30.00   70
  7  \w     80.00 136.00   0.50    4.00    --  110.60 -77.00 -60.00  112
  8  \w     86.00 129.00   0.50    4.00    --  110.60 -45.00 -30.00   86
  9  \w     85.00 173.00   0.50    4.00    --  110.60  30.00  60.00  176
 10  \w    144.00 170.00   0.50    4.00    --  110.60  30.00 150.00   52
 11  \w    114.00 140.00   0.50    4.00    --  110.60  30.00 150.00   52
 12  \w    112.00 139.00   0.50    4.00    --  110.60 -30.00 150.00   54
 13  \w     74.00 122.00   0.50    4.00    --  110.60-125.00 150.00   96
 14  \w     41.00  99.00   0.50    4.00    --  110.60 -30.00 150.00  116
 15  \w     86.00 177.00   0.50    4.00    --  110.60  45.00 -30.00  182
 16  \w    103.00 172.00   0.50    4.00    --  110.60 127.00 -78.00  138
 17  \w     96.00 157.00   0.50    4.00    --  110.60 125.00-120.00  122
 18  \w     38.00  67.00   0.50    4.00    --  110.60 -45.00 -30.00   58
 19  \w     37.00  96.00   0.50    4.00    --  110.60 -94.00-150.00  118
 20  \w     56.00  87.00   0.50    1.00    --   40.91-127.00-153.00   62
 21  \w   -113.00 -16.00   0.50    1.00    --  -40.91 -38.00  30.00  194
;
_diffrn_measurement_device 'four-circle diffractometer'
_diffrn_measurement_device_type 'SuperNova, Dual, Cu at zero, AtlasS2'
_diffrn_measurement_method '\w scans'
_diffrn_radiation_monochromator mirror
_diffrn_radiation_probe x-ray
_diffrn_radiation_type 'Cu K\a'
_diffrn_radiation_wavelength 1.54184
_diffrn_reflns_av_R_equivalents 0.0229
_diffrn_reflns_av_unetI/netI 0.0199
_diffrn_reflns_Laue_measured_fraction_full 1.000
_diffrn_reflns_Laue_measured_fraction_max 0.981
_diffrn_reflns_limit_h_max 11
_diffrn_reflns_limit_h_min -6
_diffrn_reflns_limit_k_max 45
_diffrn_reflns_limit_k_min -48
_diffrn_reflns_limit_l_max 17
_diffrn_reflns_limit_l_min -17
_diffrn_reflns_number 33734
_diffrn_reflns_point_group_measured_fraction_full 1.000
_diffrn_reflns_point_group_measured_fraction_max 0.981
_diffrn_reflns_theta_full 67.679
_diffrn_reflns_theta_max 75.495
_diffrn_reflns_theta_min 3.430
_diffrn_source 'micro-focus sealed X-ray tube'
_diffrn_source_type 'SuperNova (Cu) X-ray Source'
_exptl_absorpt_coefficient_mu 3.078
_exptl_absorpt_correction_T_max 0.622
_exptl_absorpt_correction_T_min 0.314
_exptl_absorpt_correction_type gaussian
_exptl_absorpt_process_details
;
CrysAlisPro 1.171.38.43 (Rigaku Oxford Diffraction, 2015)
Numerical absorption correction based on gaussian integration over
			a multifaceted crystal model
Empirical absorption correction using spherical harmonics,
 implemented in SCALE3 ABSPACK scaling algorithm.
;
_exptl_crystal_colour 'clear intense red'
_exptl_crystal_density_diffrn 1.366
_exptl_crystal_density_method 'not measured'
_exptl_crystal_description prism
_exptl_crystal_F_000 2024
_exptl_crystal_size_max 0.698
_exptl_crystal_size_mid 0.291
_exptl_crystal_size_min 0.214
_refine_diff_density_max 0.371
_refine_diff_density_min -0.321
_refine_diff_density_rms 0.042
_refine_ls_extinction_coef 0.00013(3)
_refine_ls_extinction_expression Fc^*^=kFc[1+0.001xFc^2^\l^3^/sin(2\q)]^-1/4^
_refine_ls_extinction_method 'SHELXL-2014/7 (Sheldrick 2014'
_refine_ls_goodness_of_fit_ref 1.049
_refine_ls_hydrogen_treatment constr
_refine_ls_matrix_type full
_refine_ls_number_parameters 629
_refine_ls_number_reflns 9562
_refine_ls_number_restraints 0
_refine_ls_restrained_S_all 1.049
_refine_ls_R_factor_all 0.0310
_refine_ls_R_factor_gt 0.0299
_refine_ls_shift/su_max 0.002
_refine_ls_shift/su_mean 0.000
_refine_ls_structure_factor_coef Fsqd
_refine_ls_weighting_details 'w=1/[\s^2^(Fo^2^)+(0.0416P)^2^+1.7378P] where P=(Fo^2^+2Fc^2^)/3'
_refine_ls_weighting_scheme calc
_refine_ls_wR_factor_gt 0.0785
_refine_ls_wR_factor_ref 0.0794
_reflns_Friedel_coverage 0.000
_reflns_number_gt 9221
_reflns_number_total 9562
_reflns_threshold_expression 'I > 2\s(I)'
_cod_data_source_file c6cc06066h2.cif
_cod_data_source_block gc2-ba1510
_cod_database_code 7124990
_shelx_space_group_comment
;
The symmetry employed for this shelxl refinement is uniquely defined
by the following loop, which should always be used as a source of
symmetry information in preference to the above space-group names.
They are only intended as comments.
;
_olex2_refinement_description
;
1. Fixed Uiso
 At 1.2 times of:
  All C(H) groups, All C(H,H) groups
 At 1.5 times of:
  All C(H,H,H) groups
2.a Secondary CH2 refined with riding coordinates:
 C12(H12A,H12B), C15(H15A,H15B), C19(H19A,H19B), C24(H24A,H24B), C37(H37A,
 H37B), C40(H40A,H40B)
2.b Aromatic/amide H refined with riding coordinates:
 C1(H1), C5(H5), C6(H6), C10(H10), C16(H16), C17(H17), C18(H18), C22(H22),
 C26(H26), C29(H29), C30(H30), C33(H33), C34(H34), C35(H35), C36(H36), C38(H38),
  C43(H43), C44(H44), C45(H45), C46(H46), C47(H47), C49(H49)
2.c Idealised Me refined as rotating group:
 C23(H23A,H23B,H23C), C39(H39A,H39B,H39C), C41(H41A,H41B,H41C), C42(H42A,H42B,
 H42C), C48(H48A,H48B,H48C), C50(H50A,H50B,H50C)
;
_shelx_shelxl_version_number 2014/7
_olex2_submission_special_instructions 'No special instructions were received'

loop_
_space_group_symop_operation_xyz
'x, y, z'
'-x, y+1/2, -z+1/2'
'-x, -y, -z'
'x, -y-1/2, z-1/2'

loop_
_atom_site_label
_atom_site_type_symbol
_atom_site_fract_x
_atom_site_fract_y
_atom_site_fract_z
_atom_site_U_iso_or_equiv
_atom_site_adp_type
_atom_site_occupancy
_atom_site_site_symmetry_order
_atom_site_calc_flag
_atom_site_refinement_flags_posn
Fe1 Fe 0.25877(2) 0.12107(2) 0.93506(2) 0.01223(6) Uani 1 1 d .
O1 O 0.04723(10) 0.06314(2) 0.88755(6) 0.01585(17) Uani 1 1 d .
O2 O 0.35938(10) 0.15304(2) 1.12646(6) 0.01769(18) Uani 1 1 d .
O3 O 0.23824(10) 0.19182(2) 0.99074(6) 0.01713(18) Uani 1 1 d .
O4 O 0.10533(10) 0.09246(2) 0.74651(6) 0.01631(17) Uani 1 1 d .
O5 O 0.30070(10) 0.05448(2) 0.85198(7) 0.01779(18) Uani 1 1 d .
O6 O 0.50592(10) 0.17017(2) 1.00961(7) 0.01873(18) Uani 1 1 d .
N1 N 0.11755(12) 0.08694(3) 0.95798(7) 0.0145(2) Uani 1 1 d .
N2 N 0.14116(12) 0.12174(2) 0.80237(8) 0.0146(2) Uani 1 1 d .
N3 N 0.46522(12) 0.13918(3) 0.96276(8) 0.0167(2) Uani 1 1 d .
N4 N 0.28225(13) 0.12598(3) 1.07217(8) 0.0158(2) Uani 1 1 d .
N5 N 0.18781(12) 0.16726(3) 0.91977(8) 0.0150(2) Uani 1 1 d .
N6 N 0.37130(12) 0.08289(3) 0.90322(8) 0.0162(2) Uani 1 1 d .
N7 N -0.53430(14) 0.03617(3) 0.34339(9) 0.0248(2) Uani 1 1 d .
N8 N 0.29367(17) -0.12688(3) 0.69005(10) 0.0305(3) Uani 1 1 d .
N9 N 0.34665(18) 0.37732(3) 1.02783(13) 0.0409(4) Uani 1 1 d .
N10 N 0.9655(2) 0.23030(4) 1.55252(11) 0.0503(5) Uani 1 1 d .
B1 B 0.12906(16) 0.06061(3) 0.80757(10) 0.0154(3) Uani 1 1 d .
B2 B 0.38733(17) 0.18162(4) 1.06222(10) 0.0171(3) Uani 1 1 d .
C1 C -0.08399(15) -0.02269(3) 0.60541(9) 0.0176(2) Uani 1 1 d .
H1 H -0.1326 -0.0407 0.5627 0.021 Uiso 1 1 calc R
C2 C -0.28498(15) 0.01848(3) 0.50798(9) 0.0171(2) Uani 1 1 d .
C3 C 0.05379(14) 0.02980(3) 0.73589(9) 0.0161(2) Uani 1 1 d .
C4 C 0.10574(14) 0.17807(3) 0.83410(9) 0.0160(2) Uani 1 1 d .
C5 C -0.07700(15) 0.03617(3) 0.65708(9) 0.0165(2) Uani 1 1 d .
H5 H -0.1184 0.0588 0.6476 0.020 Uiso 1 1 calc R
C6 C 0.57315(15) 0.27233(3) 1.24054(10) 0.0192(2) Uani 1 1 d .
H6 H 0.6105 0.2919 1.2797 0.023 Uiso 1 1 calc R
C7 C 0.11750(14) 0.08007(3) 1.04845(9) 0.0154(2) Uani 1 1 d .
C8 C 0.58064(15) 0.11822(3) 0.96127(9) 0.0180(2) Uani 1 1 d .
C9 C 0.07144(14) 0.15001(3) 0.76425(9) 0.0162(2) Uani 1 1 d .
C10 C 0.56075(15) 0.21069(3) 1.22003(10) 0.0189(2) Uani 1 1 d .
H10 H 0.5924 0.1884 1.2447 0.023 Uiso 1 1 calc R
C11 C 0.61984(15) 0.23961(3) 1.27685(9) 0.0188(2) Uani 1 1 d .
C12 C 0.05679(16) 0.21476(3) 0.81409(10) 0.0199(3) Uani 1 1 d .
H12A H 0.0266 0.2242 0.8714 0.024 Uiso 1 1 calc R
H12B H -0.0364 0.2157 0.7572 0.024 Uiso 1 1 calc R
C13 C 0.05064(15) -0.02979(3) 0.68041(9) 0.0176(2) Uani 1 1 d .
C14 C -0.14864(15) 0.01030(3) 0.59186(9) 0.0165(2) Uani 1 1 d .
C15 C -0.03154(16) 0.15252(3) 0.66237(9) 0.0214(3) Uani 1 1 d .
H15A H 0.0063 0.1362 0.6199 0.026 Uiso 1 1 calc R
H15B H -0.0239 0.1760 0.6372 0.026 Uiso 1 1 calc R
C16 C 0.41438(15) 0.24734(3) 1.09205(9) 0.0192(2) Uani 1 1 d .
H16 H 0.3450 0.2501 1.0287 0.023 Uiso 1 1 calc R
C17 C -0.43721(17) 0.01023(4) 0.34153(10) 0.0245(3) Uani 1 1 d .
H17 H -0.4532 -0.0024 0.2822 0.029 Uiso 1 1 calc R
C18 C -0.31421(16) 0.00022(3) 0.41991(10) 0.0210(3) Uani 1 1 d .
H18 H -0.2505 -0.0189 0.4137 0.025 Uiso 1 1 calc R
C19 C 0.04875(15) 0.04826(3) 1.07944(9) 0.0179(2) Uani 1 1 d .
H19A H -0.0376 0.0398 1.0247 0.022 Uiso 1 1 calc R
H19B H 0.0048 0.0536 1.1352 0.022 Uiso 1 1 calc R
C20 C 0.20671(14) 0.10531(3) 1.11637(9) 0.0166(2) Uani 1 1 d .
C21 C 0.45574(15) 0.21423(3) 1.12743(10) 0.0181(2) Uani 1 1 d .
C22 C 0.11548(15) -0.00345(3) 0.74611(9) 0.0175(2) Uani 1 1 d .
H22 H 0.2040 -0.0083 0.7992 0.021 Uiso 1 1 calc R
C23 C 0.18648(18) 0.23713(4) 0.79306(11) 0.0272(3) Uani 1 1 d .
H23A H 0.1525 0.2612 0.7868 0.041 Uiso 1 1 calc GR
H23B H 0.2082 0.2296 0.7319 0.041 Uiso 1 1 calc GR
H23C H 0.2817 0.2349 0.8470 0.041 Uiso 1 1 calc GR
C24 C 0.20915(16) 0.10889(4) 1.22206(9) 0.0218(3) Uani 1 1 d .
H24A H 0.3171 0.1143 1.2608 0.026 Uiso 1 1 calc R
H24B H 0.1783 0.0868 1.2461 0.026 Uiso 1 1 calc R
C25 C 0.52298(15) 0.08554(3) 0.91705(9) 0.0183(2) Uani 1 1 d .
C26 C 0.0999(2) -0.08615(4) 0.60570(11) 0.0294(3) Uani 1 1 d .
H26 H 0.0229 -0.0804 0.5472 0.035 Uiso 1 1 calc R
C27 C 0.73553(17) 0.23571(3) 1.37310(10) 0.0223(3) Uani 1 1 d .
C28 C 0.13026(16) -0.06381(3) 0.68558(10) 0.0196(3) Uani 1 1 d .
C29 C 0.38890(16) 0.33766(4) 1.16279(12) 0.0265(3) Uani 1 1 d .
H29 H 0.3902 0.3338 1.2293 0.032 Uiso 1 1 calc R
C30 C -0.38718(16) 0.04557(3) 0.51059(10) 0.0211(3) Uani 1 1 d .
H30 H -0.3740 0.0588 0.5687 0.025 Uiso 1 1 calc R
C31 C 0.47226(15) 0.27653(3) 1.14741(10) 0.0188(2) Uani 1 1 d .
C32 C 0.42768(15) 0.31123(3) 1.10665(10) 0.0220(3) Uani 1 1 d .
C33 C 0.24623(16) -0.07452(3) 0.76769(10) 0.0225(3) Uani 1 1 d .
H33 H 0.2725 -0.0606 0.8248 0.027 Uiso 1 1 calc R
C34 C 0.32329(17) -0.10550(4) 0.76615(11) 0.0255(3) Uani 1 1 d .
H34 H 0.4023 -0.1119 0.8231 0.031 Uiso 1 1 calc R
C35 C -0.50797(16) 0.05329(4) 0.42853(10) 0.0241(3) Uani 1 1 d .
H35 H -0.5760 0.0718 0.4329 0.029 Uiso 1 1 calc R
C36 C 0.1820(2) -0.11670(4) 0.61176(12) 0.0353(4) Uani 1 1 d .
H36 H 0.1571 -0.1315 0.5564 0.042 Uiso 1 1 calc R
C37 C 0.74913(15) 0.12731(4) 1.00489(10) 0.0214(3) Uani 1 1 d .
H37A H 0.8100 0.1059 1.0231 0.026 Uiso 1 1 calc R
H37B H 0.7578 0.1406 1.0657 0.026 Uiso 1 1 calc R
C38 C 0.85960(18) 0.21255(4) 1.38553(11) 0.0276(3) Uani 1 1 d .
H38 H 0.8678 0.1980 1.3333 0.033 Uiso 1 1 calc R
C39 C 0.09795(18) 0.13723(4) 1.23770(11) 0.0294(3) Uani 1 1 d .
H39A H 0.1066 0.1396 1.3078 0.044 Uiso 1 1 calc GR
H39B H -0.0100 0.1312 1.2032 0.044 Uiso 1 1 calc GR
H39C H 0.1261 0.1590 1.2121 0.044 Uiso 1 1 calc GR
C40 C 0.62018(16) 0.05905(4) 0.88382(10) 0.0232(3) Uani 1 1 d .
H40A H 0.5771 0.0359 0.8900 0.028 Uiso 1 1 calc R
H40B H 0.7287 0.0599 0.9264 0.028 Uiso 1 1 calc R
C41 C 0.17409(17) 0.02028(3) 1.10968(11) 0.0259(3) Uani 1 1 d .
H41A H 0.1265 -0.0006 1.1279 0.039 Uiso 1 1 calc GR
H41B H 0.2572 0.0283 1.1658 0.039 Uiso 1 1 calc GR
H41C H 0.2186 0.0152 1.0547 0.039 Uiso 1 1 calc GR
C42 C 0.6225(2) 0.06507(4) 0.77796(13) 0.0358(4) Uani 1 1 d .
H42A H 0.6870 0.0474 0.7582 0.054 Uiso 1 1 calc GR
H42B H 0.6666 0.0878 0.7720 0.054 Uiso 1 1 calc GR
H42C H 0.5154 0.0639 0.7355 0.054 Uiso 1 1 calc GR
C43 C 0.8440(3) 0.25190(4) 1.54057(12) 0.0483(5) Uani 1 1 d .
H43 H 0.8368 0.2654 1.5951 0.058 Uiso 1 1 calc R
C44 C 0.42529(18) 0.31890(4) 1.01015(11) 0.0301(3) Uani 1 1 d .
H44 H 0.4496 0.3017 0.9687 0.036 Uiso 1 1 calc R
C45 C 0.3868(2) 0.35200(4) 0.97532(13) 0.0397(4) Uani 1 1 d .
H45 H 0.3892 0.3570 0.9100 0.048 Uiso 1 1 calc R
C46 C 0.34840(19) 0.36965(4) 1.11985(14) 0.0353(4) Uani 1 1 d .
H46 H 0.3201 0.3872 1.1586 0.042 Uiso 1 1 calc R
C47 C 0.9705(2) 0.21112(4) 1.47504(13) 0.0391(4) Uani 1 1 d .
H47 H 1.0554 0.1956 1.4819 0.047 Uiso 1 1 calc R
C48 C 0.82126(18) 0.14807(4) 0.93703(12) 0.0305(3) Uani 1 1 d .
H48A H 0.9279 0.1549 0.9721 0.046 Uiso 1 1 calc GR
H48B H 0.7577 0.1686 0.9150 0.046 Uiso 1 1 calc GR
H48C H 0.8248 0.1341 0.8801 0.046 Uiso 1 1 calc GR
C49 C 0.7284(2) 0.25571(4) 1.45376(11) 0.0324(3) Uani 1 1 d .
H49 H 0.6454 0.2717 1.4491 0.039 Uiso 1 1 calc R
C50 C -0.20220(18) 0.14464(5) 0.65638(12) 0.0391(4) Uani 1 1 d .
H50A H -0.2649 0.1469 0.5884 0.059 Uiso 1 1 calc GR
H50B H -0.2407 0.1609 0.6977 0.059 Uiso 1 1 calc GR
H50C H -0.2109 0.1211 0.6793 0.059 Uiso 1 1 calc GR

loop_
_atom_site_aniso_label
_atom_site_aniso_U_11
_atom_site_aniso_U_22
_atom_site_aniso_U_33
_atom_site_aniso_U_23
_atom_site_aniso_U_13
_atom_site_aniso_U_12
Fe1 0.01177(10) 0.00970(10) 0.01422(10) -0.00172(6) 0.00170(7) 0.00019(6)
O1 0.0176(4) 0.0136(4) 0.0151(4) -0.0051(3) 0.0021(3) -0.0038(3)
O2 0.0207(4) 0.0126(4) 0.0170(4) -0.0049(3) 0.0000(3) -0.0040(3)
O3 0.0184(4) 0.0115(4) 0.0188(4) -0.0059(3) 0.0001(3) 0.0000(3)
O4 0.0220(4) 0.0112(4) 0.0145(4) -0.0040(3) 0.0027(3) -0.0019(3)
O5 0.0170(4) 0.0116(4) 0.0228(4) -0.0063(3) 0.0020(3) 0.0002(3)
O6 0.0174(4) 0.0128(4) 0.0253(5) -0.0061(3) 0.0045(4) -0.0036(3)
N1 0.0145(5) 0.0116(5) 0.0160(5) -0.0037(4) 0.0014(4) -0.0006(4)
N2 0.0160(5) 0.0116(5) 0.0162(5) -0.0028(4) 0.0043(4) -0.0014(4)
N3 0.0165(5) 0.0134(5) 0.0193(5) -0.0034(4) 0.0033(4) -0.0017(4)
N4 0.0164(5) 0.0120(5) 0.0167(5) -0.0035(4) 0.0001(4) -0.0005(4)
N5 0.0146(5) 0.0121(5) 0.0173(5) -0.0038(4) 0.0028(4) -0.0010(4)
N6 0.0172(5) 0.0121(5) 0.0179(5) -0.0029(4) 0.0022(4) -0.0001(4)
N7 0.0224(6) 0.0281(6) 0.0216(6) 0.0024(5) 0.0018(5) -0.0043(5)
N8 0.0429(8) 0.0199(6) 0.0304(7) 0.0018(5) 0.0130(6) 0.0087(5)
N9 0.0334(8) 0.0229(7) 0.0602(10) 0.0142(6) 0.0014(7) 0.0005(5)
N10 0.0740(12) 0.0297(7) 0.0290(7) 0.0081(6) -0.0184(7) -0.0128(7)
B1 0.0168(6) 0.0122(6) 0.0162(6) -0.0018(5) 0.0027(5) 0.0008(5)
B2 0.0170(6) 0.0133(6) 0.0190(6) -0.0023(5) 0.0016(5) -0.0004(5)
C1 0.0215(6) 0.0144(6) 0.0175(6) -0.0034(4) 0.0061(5) -0.0035(5)
C2 0.0179(6) 0.0166(6) 0.0171(6) -0.0003(5) 0.0051(5) -0.0049(5)
C3 0.0180(6) 0.0142(6) 0.0168(6) -0.0018(4) 0.0061(5) -0.0012(4)
C4 0.0150(5) 0.0133(6) 0.0194(6) -0.0002(5) 0.0042(5) 0.0000(4)
C5 0.0178(6) 0.0138(6) 0.0183(6) -0.0018(4) 0.0055(5) -0.0001(4)
C6 0.0225(6) 0.0139(6) 0.0207(6) -0.0037(5) 0.0049(5) -0.0056(5)
C7 0.0153(5) 0.0132(5) 0.0175(6) -0.0015(4) 0.0038(5) 0.0019(4)
C8 0.0157(6) 0.0192(6) 0.0188(6) -0.0003(5) 0.0041(5) 0.0007(5)
C9 0.0164(6) 0.0147(6) 0.0176(6) -0.0001(5) 0.0045(5) -0.0006(4)
C10 0.0207(6) 0.0132(6) 0.0217(6) -0.0010(5) 0.0036(5) -0.0021(5)
C11 0.0204(6) 0.0163(6) 0.0189(6) -0.0008(5) 0.0037(5) -0.0037(5)
C12 0.0222(6) 0.0137(6) 0.0218(6) 0.0005(5) 0.0024(5) 0.0036(5)
C13 0.0220(6) 0.0132(6) 0.0187(6) 0.0000(5) 0.0074(5) -0.0006(5)
C14 0.0177(6) 0.0163(6) 0.0161(6) -0.0016(4) 0.0058(5) -0.0018(5)
C15 0.0271(7) 0.0175(6) 0.0171(6) 0.0009(5) 0.0012(5) 0.0028(5)
C16 0.0190(6) 0.0170(6) 0.0197(6) -0.0019(5) 0.0017(5) -0.0016(5)
C17 0.0286(7) 0.0261(7) 0.0179(6) -0.0026(5) 0.0042(5) -0.0065(6)
C18 0.0235(6) 0.0196(6) 0.0198(6) -0.0024(5) 0.0056(5) -0.0028(5)
C19 0.0198(6) 0.0156(6) 0.0179(6) 0.0000(4) 0.0043(5) -0.0025(5)
C20 0.0174(6) 0.0145(6) 0.0167(6) -0.0014(4) 0.0023(5) 0.0013(4)
C21 0.0167(6) 0.0151(6) 0.0219(6) -0.0038(5) 0.0039(5) -0.0020(5)
C22 0.0202(6) 0.0158(6) 0.0161(6) -0.0003(4) 0.0038(5) 0.0007(5)
C23 0.0346(8) 0.0180(6) 0.0288(7) 0.0022(5) 0.0078(6) -0.0029(6)
C24 0.0254(7) 0.0222(7) 0.0166(6) -0.0033(5) 0.0037(5) -0.0024(5)
C25 0.0175(6) 0.0177(6) 0.0188(6) -0.0009(5) 0.0032(5) 0.0016(5)
C26 0.0442(9) 0.0200(7) 0.0218(7) -0.0009(5) 0.0050(6) 0.0075(6)
C27 0.0296(7) 0.0149(6) 0.0197(6) 0.0027(5) 0.0015(5) -0.0093(5)
C28 0.0239(6) 0.0140(6) 0.0225(6) 0.0003(5) 0.0089(5) -0.0007(5)
C29 0.0223(7) 0.0165(6) 0.0412(8) 0.0005(6) 0.0095(6) -0.0022(5)
C30 0.0216(6) 0.0210(6) 0.0200(6) -0.0029(5) 0.0043(5) -0.0021(5)
C31 0.0189(6) 0.0143(6) 0.0226(6) -0.0005(5) 0.0044(5) -0.0021(5)
C32 0.0173(6) 0.0166(6) 0.0285(7) 0.0005(5) -0.0003(5) -0.0037(5)
C33 0.0241(7) 0.0177(6) 0.0253(7) -0.0016(5) 0.0057(5) 0.0002(5)
C34 0.0262(7) 0.0210(7) 0.0292(7) 0.0036(5) 0.0073(6) 0.0039(5)
C35 0.0212(6) 0.0235(7) 0.0264(7) 0.0014(5) 0.0040(5) 0.0005(5)
C36 0.0579(11) 0.0214(7) 0.0258(7) -0.0040(6) 0.0096(7) 0.0096(7)
C37 0.0162(6) 0.0228(6) 0.0241(7) -0.0010(5) 0.0032(5) 0.0001(5)
C38 0.0304(7) 0.0205(7) 0.0270(7) 0.0056(5) -0.0011(6) -0.0062(6)
C39 0.0268(7) 0.0362(8) 0.0261(7) -0.0092(6) 0.0085(6) 0.0000(6)
C40 0.0177(6) 0.0229(6) 0.0281(7) -0.0054(5) 0.0045(5) 0.0039(5)
C41 0.0282(7) 0.0164(6) 0.0319(7) 0.0037(5) 0.0058(6) 0.0011(5)
C42 0.0487(10) 0.0271(8) 0.0396(9) -0.0059(6) 0.0258(8) 0.0006(7)
C43 0.0878(15) 0.0252(8) 0.0208(7) 0.0015(6) -0.0051(8) -0.0094(9)
C44 0.0341(8) 0.0232(7) 0.0263(7) 0.0025(6) -0.0038(6) -0.0048(6)
C45 0.0419(9) 0.0320(8) 0.0360(9) 0.0132(7) -0.0060(7) -0.0049(7)
C46 0.0274(8) 0.0177(7) 0.0619(11) 0.0032(7) 0.0139(7) -0.0001(6)
C47 0.0424(9) 0.0268(8) 0.0370(9) 0.0140(7) -0.0091(7) -0.0071(7)
C48 0.0243(7) 0.0297(7) 0.0382(8) 0.0043(6) 0.0094(6) -0.0027(6)
C49 0.0539(10) 0.0201(7) 0.0202(7) 0.0005(5) 0.0044(7) -0.0069(6)
C50 0.0221(7) 0.0649(12) 0.0265(8) -0.0093(7) -0.0006(6) 0.0067(7)

loop_
_atom_type_symbol
_atom_type_description
_atom_type_scat_dispersion_real
_atom_type_scat_dispersion_imag
_atom_type_scat_source
C C 0.0181 0.0091 'International Tables Vol C Tables 4.2.6.8 and 6.1.1.4'
H H 0.0000 0.0000 'International Tables Vol C Tables 4.2.6.8 and 6.1.1.4'
B B 0.0090 0.0039 'International Tables Vol C Tables 4.2.6.8 and 6.1.1.4'
N N 0.0311 0.0180 'International Tables Vol C Tables 4.2.6.8 and 6.1.1.4'
O O 0.0492 0.0322 'International Tables Vol C Tables 4.2.6.8 and 6.1.1.4'
Fe Fe -1.1336 3.1974 'International Tables Vol C Tables 4.2.6.8 and 6.1.1.4'

loop_
_geom_angle_atom_site_label_1
_geom_angle_atom_site_label_2
_geom_angle_atom_site_label_3
_geom_angle
N2 Fe1 N1 88.02(4)
N2 Fe1 N3 116.52(5)
N2 Fe1 N4 153.26(5)
N2 Fe1 N5 78.17(4)
N2 Fe1 N6 87.75(4)
N3 Fe1 N1 149.29(5)
N3 Fe1 N4 84.97(5)
N3 Fe1 N6 78.72(4)
N4 Fe1 N1 78.28(4)
N4 Fe1 N6 113.28(5)
N5 Fe1 N1 117.83(4)
N5 Fe1 N3 86.75(4)
N5 Fe1 N4 88.00(4)
N5 Fe1 N6 152.69(5)
N6 Fe1 N1 84.50(5)
N1 O1 B1 111.94(9)
N4 O2 B2 111.50(9)
N5 O3 B2 111.74(9)
N2 O4 B1 112.26(9)
N6 O5 B1 111.15(9)
N3 O6 B2 111.69(9)
O1 N1 Fe1 122.24(8)
C7 N1 Fe1 118.54(8)
C7 N1 O1 116.93(10)
O4 N2 Fe1 122.84(7)
C9 N2 Fe1 119.85(8)
C9 N2 O4 116.62(10)
O6 N3 Fe1 122.61(8)
C8 N3 Fe1 118.46(9)
C8 N3 O6 116.52(10)
O2 N4 Fe1 123.42(8)
C20 N4 Fe1 119.62(9)
C20 N4 O2 116.44(10)
O3 N5 Fe1 122.82(8)
C4 N5 Fe1 119.76(8)
C4 N5 O3 116.65(10)
O5 N6 Fe1 123.84(8)
C25 N6 Fe1 118.81(9)
C25 N6 O5 116.53(10)
C17 N7 C35 115.75(12)
C34 N8 C36 115.52(13)
C46 N9 C45 116.23(14)
C47 N10 C43 116.49(15)
O1 B1 O5 109.32(10)
O1 B1 C3 109.00(10)
O4 B1 O1 111.12(10)
O4 B1 O5 110.25(10)
O4 B1 C3 106.48(10)
O5 B1 C3 110.65(10)
O2 B2 O6 109.21(10)
O2 B2 C21 109.76(10)
O3 B2 O2 110.60(10)
O3 B2 O6 110.53(10)
O3 B2 C21 108.35(10)
O6 B2 C21 108.35(10)
C13 C1 H1 119.3
C14 C1 H1 119.3
C14 C1 C13 121.43(11)
C18 C2 C14 121.55(12)
C30 C2 C14 122.36(11)
C30 C2 C18 116.03(12)
C5 C3 B1 119.41(11)
C22 C3 B1 122.90(11)
C22 C3 C5 117.65(11)
N5 C4 C9 110.81(11)
N5 C4 C12 122.97(11)
C9 C4 C12 126.22(11)
C3 C5 H5 118.9
C14 C5 C3 122.21(11)
C14 C5 H5 118.9
C11 C6 H6 119.7
C31 C6 H6 119.7
C31 C6 C11 120.64(12)
N1 C7 C19 124.16(11)
N1 C7 C20 111.68(11)
C20 C7 C19 123.87(11)
N3 C8 C25 111.45(11)
N3 C8 C37 122.77(12)
C25 C8 C37 125.72(12)
N2 C9 C4 111.18(11)
N2 C9 C15 123.77(11)
C4 C9 C15 125.05(11)
C11 C10 H10 119.5
C21 C10 H10 119.5
C21 C10 C11 120.91(12)
C6 C11 C10 119.49(12)
C6 C11 C27 119.90(11)
C10 C11 C27 120.57(12)
C4 C12 H12A 109.1
C4 C12 H12B 109.1
C4 C12 C23 112.63(11)
H12A C12 H12B 107.8
C23 C12 H12A 109.1
C23 C12 H12B 109.1
C1 C13 C22 118.48(11)
C1 C13 C28 120.61(11)
C22 C13 C28 120.74(12)
C1 C14 C2 121.51(11)
C1 C14 C5 118.20(12)
C5 C14 C2 120.23(11)
C9 C15 H15A 109.1
C9 C15 H15B 109.1
C9 C15 C50 112.61(12)
H15A C15 H15B 107.8
C50 C15 H15A 109.1
C50 C15 H15B 109.1
C21 C16 H16 119.1
C21 C16 C31 121.76(12)
C31 C16 H16 119.1
N7 C17 H17 117.6
N7 C17 C18 124.80(13)
C18 C17 H17 117.6
C2 C18 H18 120.3
C17 C18 C2 119.41(13)
C17 C18 H18 120.3
C7 C19 H19A 109.6
C7 C19 H19B 109.6
C7 C19 C41 110.48(11)
H19A C19 H19B 108.1
C41 C19 H19A 109.6
C41 C19 H19B 109.6
N4 C20 C7 110.87(11)
N4 C20 C24 123.18(11)
C7 C20 C24 125.90(11)
C10 C21 B2 121.46(11)
C16 C21 B2 120.28(11)
C16 C21 C10 118.25(11)
C3 C22 C13 121.92(12)
C3 C22 H22 119.0
C13 C22 H22 119.0
C12 C23 H23A 109.5
C12 C23 H23B 109.5
C12 C23 H23C 109.5
H23A C23 H23B 109.5
H23A C23 H23C 109.5
H23B C23 H23C 109.5
C20 C24 H24A 109.3
C20 C24 H24B 109.3
C20 C24 C39 111.78(11)
H24A C24 H24B 107.9
C39 C24 H24A 109.3
C39 C24 H24B 109.3
N6 C25 C8 111.35(11)
N6 C25 C40 123.42(12)
C8 C25 C40 125.07(12)
C28 C26 H26 120.0
C36 C26 H26 120.0
C36 C26 C28 119.96(14)
C38 C27 C11 120.80(13)
C38 C27 C49 117.45(14)
C49 C27 C11 121.72(14)
C26 C28 C13 121.71(12)
C26 C28 C33 115.53(12)
C33 C28 C13 122.65(12)
C32 C29 H29 120.5
C46 C29 H29 120.5
C46 C29 C32 118.96(15)
C2 C30 H30 119.9
C35 C30 C2 120.16(12)
C35 C30 H30 119.9
C6 C31 C16 118.90(12)
C6 C31 C32 120.96(12)
C16 C31 C32 120.14(12)
C29 C32 C31 122.00(13)
C44 C32 C29 117.25(13)
C44 C32 C31 120.74(13)
C28 C33 H33 119.9
C34 C33 C28 120.16(13)
C34 C33 H33 119.9
N8 C34 C33 124.26(14)
N8 C34 H34 117.9
C33 C34 H34 117.9
N7 C35 C30 123.83(13)
N7 C35 H35 118.1
C30 C35 H35 118.1
N8 C36 C26 124.56(14)
N8 C36 H36 117.7
C26 C36 H36 117.7
C8 C37 H37A 108.8
C8 C37 H37B 108.8
C8 C37 C48 113.80(12)
H37A C37 H37B 107.7
C48 C37 H37A 108.8
C48 C37 H37B 108.8
C27 C38 H38 120.5
C47 C38 C27 119.03(15)
C47 C38 H38 120.5
C24 C39 H39A 109.5
C24 C39 H39B 109.5
C24 C39 H39C 109.5
H39A C39 H39B 109.5
H39A C39 H39C 109.5
H39B C39 H39C 109.5
C25 C40 H40A 109.4
C25 C40 H40B 109.4
C25 C40 C42 111.22(12)
H40A C40 H40B 108.0
C42 C40 H40A 109.4
C42 C40 H40B 109.4
C19 C41 H41A 109.5
C19 C41 H41B 109.5
C19 C41 H41C 109.5
H41A C41 H41B 109.5
H41A C41 H41C 109.5
H41B C41 H41C 109.5
C40 C42 H42A 109.5
C40 C42 H42B 109.5
C40 C42 H42C 109.5
H42A C42 H42B 109.5
H42A C42 H42C 109.5
H42B C42 H42C 109.5
N10 C43 H43 118.0
N10 C43 C49 124.05(17)
C49 C43 H43 118.0
C32 C44 H44 120.5
C45 C44 C32 119.04(15)
C45 C44 H44 120.5
N9 C45 C44 124.19(17)
N9 C45 H45 117.9
C44 C45 H45 117.9
N9 C46 C29 124.28(16)
N9 C46 H46 117.9
C29 C46 H46 117.9
N10 C47 C38 124.05(17)
N10 C47 H47 118.0
C38 C47 H47 118.0
C37 C48 H48A 109.5
C37 C48 H48B 109.5
C37 C48 H48C 109.5
H48A C48 H48B 109.5
H48A C48 H48C 109.5
H48B C48 H48C 109.5
C27 C49 H49 120.5
C43 C49 C27 118.92(17)
C43 C49 H49 120.5
C15 C50 H50A 109.5
C15 C50 H50B 109.5
C15 C50 H50C 109.5
H50A C50 H50B 109.5
H50A C50 H50C 109.5
H50B C50 H50C 109.5

loop_
_geom_bond_atom_site_label_1
_geom_bond_atom_site_label_2
_geom_bond_distance
Fe1 N1 1.9090(10)
Fe1 N2 1.8920(11)
Fe1 N3 1.8994(11)
Fe1 N4 1.9064(11)
Fe1 N5 1.8974(10)
Fe1 N6 1.9076(10)
O1 N1 1.3823(13)
O1 B1 1.4996(16)
O2 N4 1.3743(13)
O2 B2 1.4979(16)
O3 N5 1.3727(13)
O3 B2 1.4887(16)
O4 N2 1.3753(13)
O4 B1 1.4939(16)
O5 N6 1.3779(13)
O5 B1 1.5012(16)
O6 N3 1.3777(13)
O6 B2 1.5055(17)
N1 C7 1.3084(16)
N2 C9 1.3059(16)
N3 C8 1.3112(17)
N4 C20 1.3061(17)
N5 C4 1.3075(16)
N6 C25 1.3080(17)
N7 C17 1.330(2)
N7 C35 1.3426(19)
N8 C34 1.331(2)
N8 C36 1.335(2)
N9 C45 1.338(3)
N9 C46 1.333(3)
N10 C43 1.339(3)
N10 C47 1.337(3)
B1 C3 1.5977(17)
B2 C21 1.5916(18)
C1 H1 0.9500
C1 C13 1.3980(18)
C1 C14 1.3977(18)
C2 C14 1.4866(17)
C2 C18 1.3986(18)
C2 C30 1.3955(19)
C3 C5 1.4012(17)
C3 C22 1.3968(17)
C4 C9 1.4504(17)
C4 C12 1.4973(16)
C5 H5 0.9500
C5 C14 1.3995(17)
C6 H6 0.9500
C6 C11 1.3941(18)
C6 C31 1.3930(18)
C7 C19 1.4951(17)
C7 C20 1.4528(17)
C8 C25 1.4493(17)
C8 C37 1.4973(18)
C9 C15 1.4919(17)
C10 H10 0.9500
C10 C11 1.4014(18)
C10 C21 1.3991(18)
C11 C27 1.4801(18)
C12 H12A 0.9900
C12 H12B 0.9900
C12 C23 1.5306(19)
C13 C22 1.4012(17)
C13 C28 1.4921(17)
C15 H15A 0.9900
C15 H15B 0.9900
C15 C50 1.521(2)
C16 H16 0.9500
C16 C21 1.3956(18)
C16 C31 1.3983(18)
C17 H17 0.9500
C17 C18 1.3889(19)
C18 H18 0.9500
C19 H19A 0.9900
C19 H19B 0.9900
C19 C41 1.5321(18)
C20 C24 1.4972(17)
C22 H22 0.9500
C23 H23A 0.9800
C23 H23B 0.9800
C23 H23C 0.9800
C24 H24A 0.9900
C24 H24B 0.9900
C24 C39 1.5322(19)
C25 C40 1.4955(17)
C26 H26 0.9500
C26 C28 1.3951(19)
C26 C36 1.384(2)
C27 C38 1.395(2)
C27 C49 1.397(2)
C28 C33 1.3955(19)
C29 H29 0.9500
C29 C32 1.397(2)
C29 C46 1.390(2)
C30 H30 0.9500
C30 C35 1.3879(19)
C31 C32 1.4803(18)
C32 C44 1.393(2)
C33 H33 0.9500
C33 C34 1.3878(19)
C34 H34 0.9500
C35 H35 0.9500
C36 H36 0.9500
C37 H37A 0.9900
C37 H37B 0.9900
C37 C48 1.519(2)
C38 H38 0.9500
C38 C47 1.384(2)
C39 H39A 0.9800
C39 H39B 0.9800
C39 H39C 0.9800
C40 H40A 0.9900
C40 H40B 0.9900
C40 C42 1.522(2)
C41 H41A 0.9800
C41 H41B 0.9800
C41 H41C 0.9800
C42 H42A 0.9800
C42 H42B 0.9800
C42 H42C 0.9800
C43 H43 0.9500
C43 C49 1.384(2)
C44 H44 0.9500
C44 C45 1.389(2)
C45 H45 0.9500
C46 H46 0.9500
C47 H47 0.9500
C48 H48A 0.9800
C48 H48B 0.9800
C48 H48C 0.9800
C49 H49 0.9500
C50 H50A 0.9800
C50 H50B 0.9800
C50 H50C 0.9800

loop_
_geom_torsion_atom_site_label_1
_geom_torsion_atom_site_label_2
_geom_torsion_atom_site_label_3
_geom_torsion_atom_site_label_4
_geom_torsion
Fe1 N1 C7 C19 -162.37(9)
Fe1 N1 C7 C20 11.59(14)
Fe1 N2 C9 C4 3.04(14)
Fe1 N2 C9 C15 -176.17(10)
Fe1 N3 C8 C25 12.61(15)
Fe1 N3 C8 C37 -164.70(10)
Fe1 N4 C20 C7 2.13(14)
Fe1 N4 C20 C24 -175.48(9)
Fe1 N5 C4 C9 5.01(14)
Fe1 N5 C4 C12 -174.83(9)
Fe1 N6 C25 C8 3.21(14)
Fe1 N6 C25 C40 -172.45(10)
O1 N1 C7 C19 0.86(17)
O1 N1 C7 C20 174.82(10)
O1 B1 C3 C5 87.77(13)
O1 B1 C3 C22 -94.28(14)
O2 N4 C20 C7 174.08(10)
O2 N4 C20 C24 -3.53(17)
O2 B2 C21 C10 36.77(16)
O2 B2 C21 C16 -144.68(12)
O3 N5 C4 C9 175.27(10)
O3 N5 C4 C12 -4.56(17)
O3 B2 C21 C10 157.64(12)
O3 B2 C21 C16 -23.80(16)
O4 N2 C9 C4 173.79(10)
O4 N2 C9 C15 -5.42(18)
O4 B1 C3 C5 -32.17(15)
O4 B1 C3 C22 145.78(11)
O5 N6 C25 C8 173.22(10)
O5 N6 C25 C40 -2.44(18)
O5 B1 C3 C5 -151.98(11)
O5 B1 C3 C22 25.96(16)
O6 N3 C8 C25 175.46(10)
O6 N3 C8 C37 -1.86(18)
O6 B2 C21 C10 -82.41(15)
O6 B2 C21 C16 96.15(14)
N1 Fe1 N2 O4 -51.59(9)
N1 Fe1 N2 C9 118.57(10)
N1 Fe1 N3 O6 -112.33(11)
N1 Fe1 N3 C8 49.41(14)
N1 Fe1 N5 O3 106.22(9)
N1 Fe1 N5 C4 -84.14(10)
N1 O1 B1 O4 -69.34(12)
N1 O1 B1 O5 52.57(12)
N1 O1 B1 C3 173.62(9)
N1 C7 C19 C41 92.58(15)
N1 C7 C20 N4 -8.50(15)
N1 C7 C20 C24 169.02(12)
N2 Fe1 N3 O6 107.81(9)
N2 Fe1 N3 C8 -90.45(10)
N2 Fe1 N5 O3 -172.44(10)
N2 Fe1 N5 C4 -2.80(9)
N2 O4 B1 O1 51.19(13)
N2 O4 B1 O5 -70.18(12)
N2 O4 B1 C3 169.75(9)
N2 C9 C15 C50 89.50(16)
N3 Fe1 N2 O4 109.18(9)
N3 Fe1 N2 C9 -80.67(10)
N3 Fe1 N5 O3 -54.48(9)
N3 Fe1 N5 C4 115.16(10)
N3 O6 B2 O2 51.75(13)
N3 O6 B2 O3 -70.15(12)
N3 O6 B2 C21 171.27(10)
N3 C8 C25 N6 -9.81(16)
N3 C8 C25 C40 165.76(12)
N3 C8 C37 C48 -84.03(16)
N4 Fe1 N2 O4 -110.23(11)
N4 Fe1 N2 C9 59.93(15)
N4 Fe1 N3 O6 -55.53(9)
N4 Fe1 N3 C8 106.21(10)
N4 Fe1 N5 O3 30.60(9)
N4 Fe1 N5 C4 -159.76(10)
N4 O2 B2 O3 52.94(13)
N4 O2 B2 O6 -68.91(12)
N4 O2 B2 C21 172.44(10)
N4 C20 C24 C39 79.05(16)
N5 Fe1 N2 O4 -170.57(10)
N5 Fe1 N2 C9 -0.41(10)
N5 Fe1 N3 O6 32.74(9)
N5 Fe1 N3 C8 -165.51(10)
N5 O3 B2 O2 -71.46(12)
N5 O3 B2 O6 49.61(13)
N5 O3 B2 C21 168.20(10)
N5 C4 C9 N2 -4.92(15)
N5 C4 C9 C15 174.28(12)
N5 C4 C12 C23 82.03(16)
N6 Fe1 N2 O4 32.97(9)
N6 Fe1 N2 C9 -156.87(10)
N6 Fe1 N3 O6 -170.50(10)
N6 Fe1 N3 C8 -8.76(10)
N6 Fe1 N5 O3 -111.98(11)
N6 Fe1 N5 C4 57.66(15)
N6 O5 B1 O1 -68.15(12)
N6 O5 B1 O4 54.28(12)
N6 O5 B1 C3 171.80(9)
N6 C25 C40 C42 85.99(17)
N7 C17 C18 C2 -1.1(2)
N10 C43 C49 C27 0.8(3)
B1 O1 N1 Fe1 17.07(12)
B1 O1 N1 C7 -145.49(11)
B1 O4 N2 Fe1 15.92(13)
B1 O4 N2 C9 -154.53(11)
B1 O5 N6 Fe1 11.55(13)
B1 O5 N6 C25 -157.91(11)
B1 C3 C5 C14 -179.80(11)
B1 C3 C22 C13 -177.81(11)
B2 O2 N4 Fe1 13.65(13)
B2 O2 N4 C20 -157.96(11)
B2 O3 N5 Fe1 19.05(13)
B2 O3 N5 C4 -150.89(11)
B2 O6 N3 Fe1 17.87(13)
B2 O6 N3 C8 -144.20(11)
C1 C13 C22 C3 -2.99(19)
C1 C13 C28 C26 16.2(2)
C1 C13 C28 C33 -167.85(12)
C2 C30 C35 N7 -0.5(2)
C3 C5 C14 C1 -1.52(19)
C3 C5 C14 C2 -178.61(11)
C4 C9 C15 C50 -89.60(16)
C5 C3 C22 C13 0.17(18)
C6 C11 C27 C38 -135.15(14)
C6 C11 C27 C49 42.64(19)
C6 C31 C32 C29 -42.95(19)
C6 C31 C32 C44 136.04(14)
C7 C20 C24 C39 -98.19(15)
C8 C25 C40 C42 -89.07(16)
C9 C4 C12 C23 -97.77(15)
C10 C11 C27 C38 42.54(19)
C10 C11 C27 C49 -139.67(14)
C11 C6 C31 C16 2.1(2)
C11 C6 C31 C32 -177.30(12)
C11 C10 C21 B2 -179.83(12)
C11 C10 C21 C16 1.58(19)
C11 C27 C38 C47 176.19(13)
C11 C27 C49 C43 -177.17(14)
C12 C4 C9 N2 174.91(12)
C12 C4 C9 C15 -5.9(2)
C13 C1 C14 C2 175.59(11)
C13 C1 C14 C5 -1.45(19)
C13 C28 C33 C34 -175.93(13)
C14 C1 C13 C22 3.64(19)
C14 C1 C13 C28 -171.69(11)
C14 C2 C18 C17 -175.91(12)
C14 C2 C30 C35 176.62(12)
C16 C31 C32 C29 137.70(14)
C16 C31 C32 C44 -43.31(19)
C17 N7 C35 C30 0.9(2)
C18 C2 C14 C1 -27.38(18)
C18 C2 C14 C5 149.60(12)
C18 C2 C30 C35 -0.76(19)
C19 C7 C20 N4 165.48(11)
C19 C7 C20 C24 -17.00(19)
C20 C7 C19 C41 -80.66(15)
C21 C10 C11 C6 0.0(2)
C21 C10 C11 C27 -177.65(12)
C21 C16 C31 C6 -0.4(2)
C21 C16 C31 C32 178.99(12)
C22 C3 C5 C14 2.14(18)
C22 C13 C28 C26 -159.03(13)
C22 C13 C28 C33 16.93(19)
C25 C8 C37 C48 99.04(16)
C26 C28 C33 C34 0.3(2)
C27 C38 C47 N10 1.3(2)
C28 C13 C22 C3 172.33(12)
C28 C26 C36 N8 -1.0(3)
C28 C33 C34 N8 -0.6(2)
C29 C32 C44 C45 0.7(2)
C30 C2 C14 C1 155.39(12)
C30 C2 C14 C5 -27.62(18)
C30 C2 C18 C17 1.48(18)
C31 C6 C11 C10 -1.9(2)
C31 C6 C11 C27 175.80(12)
C31 C16 C21 B2 179.97(12)
C31 C16 C21 C10 -1.42(19)
C31 C32 C44 C45 -178.32(14)
C32 C29 C46 N9 -1.4(2)
C32 C44 C45 N9 -2.1(3)
C34 N8 C36 C26 0.6(3)
C35 N7 C17 C18 -0.1(2)
C36 N8 C34 C33 0.2(2)
C36 C26 C28 C13 176.70(15)
C36 C26 C28 C33 0.5(2)
C37 C8 C25 N6 167.41(12)
C37 C8 C25 C40 -17.0(2)
C38 C27 C49 C43 0.7(2)
C43 N10 C47 C38 0.2(3)
C45 N9 C46 C29 0.1(2)
C46 N9 C45 C44 1.6(3)
C46 C29 C32 C31 179.89(13)
C46 C29 C32 C44 0.9(2)
C47 N10 C43 C49 -1.3(3)
C49 C27 C38 C47 -1.7(2)
